data_7120171
loop_
_publ_author_name
'Lavendomme, Roy'
'Ajami, Daniela'
'Moerkerke, Steven'
'Wouters, Johan'
'Rissanen, Kari'
'Luhmer, Michel'
'Jabin, Ivan'

_publ_section_title
;
 Encapsulation and solid state sequestration of gases by
 calix[6]arene-based molecular containers
;
_journal_name_full 'Chem. Commun.'
_journal_paper_doi 10.1039/C7CC03078A
_journal_year 2017
_chemical_formula_moiety 'C96H144N6O12,4(C2H2Cl4),C O2,8(H2O)'
_chemical_formula_sum 'C105 H162 Cl16 N6 O22'
_chemical_formula_weight 2428
_space_group_crystal_system triclinic
_space_group_IT_number 2
_space_group_name_Hall '-P 1'
_space_group_name_H-M_alt 'P -1'
_symmetry_space_group_name_Hall '-P 1'
_symmetry_space_group_name_H-M 'P -1'
_atom_sites_solution_hydrogens mixed
_audit_creation_method SHELXL-2014/8
_audit_update_record
;
2017-04-18 deposited with the CCDC.
2017-05-22 downloaded from the CCDC.
;
_cell_angle_alpha 109.746(7)
_cell_angle_beta 102.230(6)
_cell_angle_gamma 102.209(6)
_cell_formula_units_Z 1
_cell_length_a 13.8689(9)
_cell_length_b 16.6934(13)
_cell_length_c 16.8118(12)
_cell_measurement_reflns_used 6938
_cell_measurement_temperature 149.95(10)
_cell_measurement_theta_max 24.3440
_cell_measurement_theta_min 2.9520
_cell_volume 3406.5(5)
_computing_structure_refinement 'SHELXL-2014/8 (Sheldrick, 2014)'
_diffrn_ambient_temperature 149.95(10)
_diffrn_measured_fraction_theta_full 0.887
_diffrn_measured_fraction_theta_max 0.719
_diffrn_measurement_device_type 'Xcalibur, Ruby, Gemini ultra'
_diffrn_measurement_method '\w scans'
_diffrn_radiation_type MoK\a
_diffrn_radiation_wavelength 0.71073
_diffrn_reflns_av_R_equivalents 0.0284
_diffrn_reflns_av_unetI/netI 0.0524
_diffrn_reflns_Laue_measured_fraction_full 0.887
_diffrn_reflns_Laue_measured_fraction_max 0.719
_diffrn_reflns_limit_h_max 15
_diffrn_reflns_limit_h_min -18
_diffrn_reflns_limit_k_max 21
_diffrn_reflns_limit_k_min -17
_diffrn_reflns_limit_l_max 22
_diffrn_reflns_limit_l_min -21
_diffrn_reflns_number 20920
_diffrn_reflns_point_group_measured_fraction_full 0.887
_diffrn_reflns_point_group_measured_fraction_max 0.719
_diffrn_reflns_theta_full 25.000
_diffrn_reflns_theta_max 28.316
_diffrn_reflns_theta_min 2.973
_exptl_absorpt_coefficient_mu 0.38
_exptl_absorpt_correction_T_max 1.00000
_exptl_absorpt_correction_T_min 0.87785
_exptl_absorpt_correction_type multi-scan
_exptl_absorpt_process_details
;
CrysAlisPro, Agilent Technologies,
Version 1.171.37.34 (release 22-05-2014 CrysAlis171 .NET)
(compiled May 22 2014,16:03:01)
Empirical absorption correction using spherical harmonics,
 implemented in SCALE3 ABSPACK scaling algorithm.
Empirical absorption correction using spherical harmonics,
 implemented in SCALE3 ABSPACK scaling algorithm.
;
_exptl_crystal_colour colourless
_exptl_crystal_density_diffrn 1.18
_exptl_crystal_description plate
_exptl_crystal_F_000 1898
_exptl_crystal_size_max 0.4000
_exptl_crystal_size_mid 0.4000
_exptl_crystal_size_min 0.0500
_refine_diff_density_max 1.720
_refine_diff_density_min -0.952
_refine_diff_density_rms 0.183
_refine_ls_extinction_method none
_refine_ls_goodness_of_fit_ref 2.065
_refine_ls_hydrogen_treatment constr
_refine_ls_matrix_type full
_refine_ls_number_parameters 673
_refine_ls_number_reflns 12207
_refine_ls_number_restraints 120
_refine_ls_restrained_S_all 2.055
_refine_ls_R_factor_all 0.2631
_refine_ls_R_factor_gt 0.2137
_refine_ls_shift/su_max 0.003
_refine_ls_shift/su_mean 0.000
_refine_ls_structure_factor_coef Fsqd
_refine_ls_weighting_details 'w=1/[\s^2^(Fo^2^)+(0.2000P)^2^] where P=(Fo^2^+2Fc^2^)/3'
_refine_ls_weighting_scheme calc
_refine_ls_wR_factor_gt 0.5386
_refine_ls_wR_factor_ref 0.5728
_reflns_Friedel_coverage 0.000
_reflns_number_gt 7139
_reflns_number_total 12207
_reflns_threshold_expression 'I > 2\s(I)'
_cod_data_source_file c7cc03078a2.cif
_cod_data_source_block CO2_4
_cod_database_code 7120171
_shelx_shelxl_version_number 2014/8
_shelx_space_group_comment
;
The symmetry employed for this shelxl refinement is uniquely defined
by the following loop, which should always be used as a source of
symmetry information in preference to the above space-group names.
They are only intended as comments.
;

loop_
_space_group_symop_operation_xyz
'x, y, z'
'-x, -y, -z'

loop_
_atom_site_label
_atom_site_type_symbol
_atom_site_fract_x
_atom_site_fract_y
_atom_site_fract_z
_atom_site_U_iso_or_equiv
_atom_site_adp_type
_atom_site_occupancy
_atom_site_site_symmetry_order
_atom_site_calc_flag
_atom_site_refinement_flags_posn
_atom_site_refinement_flags_adp
_atom_site_refinement_flags_occupancy
C1 C 0.0139(6) 0.2013(5) 0.8867(5) 0.0444(17) Uani 1 1 d . . .
C2 C 0.1048(6) 0.2574(6) 0.9588(6) 0.055(2) Uani 1 1 d . . .
C3 C 0.1998(6) 0.2451(7) 0.9589(7) 0.066(2) Uani 1 1 d . . .
H3 H 0.2583 0.2830 1.0066 0.079 Uiso 1 1 calc R U .
C4 C 0.2099(8) 0.1754(7) 0.8873(8) 0.075(3) Uani 1 1 d . . .
C5 C 0.1197(8) 0.1219(7) 0.8138(7) 0.068(2) Uani 1 1 d . . .
H5 H 0.1258 0.0782 0.7649 0.082 Uiso 1 1 calc R U .
C6 C 0.0244(7) 0.1323(6) 0.8122(6) 0.058(2) Uani 1 1 d . . .
C7 C 0.3146(8) 0.1625(9) 0.8862(10) 0.094(4) Uani 1 1 d . . .
C8 C 0.3127(12) 0.0938(13) 0.7991(13) 0.143(7) Uani 1 1 d . . .
H8A H 0.3811 0.0889 0.8028 0.214 Uiso 1 1 calc R U .
H8B H 0.2659 0.0368 0.7873 0.214 Uiso 1 1 calc R U .
H8C H 0.2899 0.1122 0.7519 0.214 Uiso 1 1 calc R U .
C9 C 0.3525(13) 0.1436(13) 0.9700(15) 0.145(7) Uani 1 1 d . . .
H9A H 0.3508 0.1906 1.0214 0.218 Uiso 1 1 calc R U .
H9B H 0.3079 0.0875 0.9630 0.218 Uiso 1 1 calc R U .
H9C H 0.4221 0.1409 0.9774 0.218 Uiso 1 1 calc R U .
C10 C 0.3962(11) 0.2580(13) 0.913(2) 0.189(11) Uani 1 1 d . . .
H10A H 0.3948 0.2992 0.9687 0.283 Uiso 1 1 calc R U .
H10B H 0.4645 0.2522 0.9195 0.283 Uiso 1 1 calc R U .
H10C H 0.3783 0.2799 0.8681 0.283 Uiso 1 1 calc R U .
C11 C -0.0694(7) 0.0757(5) 0.7333(6) 0.055(2) Uani 1 1 d . . .
H11A H -0.0451 0.0531 0.6826 0.066 Uiso 1 1 calc R U .
H11B H -0.1079 0.1150 0.7220 0.066 Uiso 1 1 calc R U .
C12 C -0.1165(7) 0.2604(5) 0.8412(5) 0.054(2) Uani 1 1 d . . .
C13 C -0.2673(8) 0.3114(7) 0.8124(8) 0.079(3) Uani 1 1 d . . .
C14 C -0.2989(10) 0.2672(10) 0.7119(8) 0.102(4) Uani 1 1 d . . .
H14A H -0.3398 0.2977 0.6870 0.153 Uiso 1 1 calc R U .
H14B H -0.2380 0.2702 0.6931 0.153 Uiso 1 1 calc R U .
H14C H -0.3390 0.2057 0.6920 0.153 Uiso 1 1 calc R U .
C15 C -0.3665(10) 0.2950(10) 0.8401(11) 0.104(4) Uani 1 1 d . . .
H15A H -0.4113 0.3244 0.8179 0.156 Uiso 1 1 calc R U .
H15B H -0.4017 0.2319 0.8159 0.156 Uiso 1 1 calc R U .
H15C H -0.3482 0.3185 0.9037 0.156 Uiso 1 1 calc R U .
C16 C -0.2086(8) 0.4084(6) 0.8442(9) 0.090(4) Uani 1 1 d . . .
H16A H -0.2513 0.4374 0.8189 0.135 Uiso 1 1 calc R U .
H16B H -0.1897 0.4360 0.9078 0.135 Uiso 1 1 calc R U .
H16C H -0.1470 0.4140 0.8264 0.135 Uiso 1 1 calc R U .
C21 C -0.1235(6) -0.0850(5) 0.7181(4) 0.0444(17) Uani 1 1 d . . .
C22 C -0.1494(6) -0.0071(6) 0.7343(6) 0.059(2) Uani 1 1 d . . .
C23 C -0.2397(7) -0.0010(7) 0.7543(6) 0.071(3) Uani 1 1 d . . .
H23 H -0.2535 0.0534 0.7671 0.086 Uiso 1 1 calc R U .
C24 C -0.3093(8) -0.0700(7) 0.7560(7) 0.072(3) Uani 1 1 d . . .
C25 C -0.2870(7) -0.1530(7) 0.7370(6) 0.066(2) Uani 1 1 d . . .
H25 H -0.3342 -0.2012 0.7377 0.079 Uiso 1 1 calc R U .
C26 C -0.1976(7) -0.1638(8) 0.7176(6) 0.070(3) Uani 1 1 d . . .
C27 C -0.4099(9) -0.0640(9) 0.7807(10) 0.096(4) Uani 1 1 d . . .
C28 C -0.3789(13) 0.0036(17) 0.8759(13) 0.164(8) Uani 1 1 d . . .
H28A H -0.3274 0.0566 0.8838 0.247 Uiso 1 1 calc R U .
H28B H -0.4386 0.0186 0.8885 0.247 Uiso 1 1 calc R U .
H28C H -0.3508 -0.0217 0.9155 0.247 Uiso 1 1 calc R U .
C29 C -0.4781(13) -0.0191(13) 0.7125(13) 0.146(7) Uani 1 1 d . . .
H29A H -0.4992 -0.0601 0.6514 0.219 Uiso 1 1 calc R U .
H29B H -0.5382 -0.0104 0.7294 0.219 Uiso 1 1 calc R U .
H29C H -0.4335 0.0371 0.7199 0.219 Uiso 1 1 calc R U .
C30 C -0.4907(15) -0.1517(15) 0.757(2) 0.202(12) Uani 1 1 d . . .
H30A H -0.5045 -0.1893 0.6954 0.304 Uiso 1 1 calc R U .
H30B H -0.4655 -0.1810 0.7933 0.304 Uiso 1 1 calc R U .
H30C H -0.5533 -0.1408 0.7663 0.304 Uiso 1 1 calc R U .
C31 C -0.1712(7) -0.2481(6) 0.6965(6) 0.061(2) Uani 1 1 d . . .
H31A H -0.1457 -0.2566 0.6457 0.073 Uiso 1 1 calc R U .
H31B H -0.2356 -0.2960 0.6769 0.073 Uiso 1 1 calc R U .
C32 C -0.0243(9) -0.1143(7) 0.6206(6) 0.070(2) Uani 1 1 d . . .
C33 C 0.1015(10) -0.1439(10) 0.5434(8) 0.097(4) Uani 1 1 d . . .
C34 C 0.0892(16) -0.0886(17) 0.4935(13) 0.160(9) Uani 1 1 d . . .
H34A H 0.1126 -0.1091 0.4426 0.240 Uiso 1 1 calc R U .
H34B H 0.0174 -0.0925 0.4744 0.240 Uiso 1 1 calc R U .
H34C H 0.1295 -0.0275 0.5307 0.240 Uiso 1 1 calc R U .
C35 C 0.0469(11) -0.2459(8) 0.4882(9) 0.101(4) Uani 1 1 d . . .
H35A H 0.0694 -0.2651 0.4367 0.151 Uiso 1 1 calc R U .
H35B H 0.0644 -0.2781 0.5240 0.151 Uiso 1 1 calc R U .
H35C H -0.0269 -0.2573 0.4701 0.151 Uiso 1 1 calc R U .
C36 C 0.2204(9) -0.1310(10) 0.5808(10) 0.098(4) Uani 1 1 d . . .
H36A H 0.2483 -0.1489 0.5324 0.148 Uiso 1 1 calc R U .
H36B H 0.2562 -0.0692 0.6188 0.148 Uiso 1 1 calc R U .
H36C H 0.2292 -0.1671 0.6142 0.148 Uiso 1 1 calc R U .
C41 C -0.1271(5) -0.2869(4) 0.8298(5) 0.0398(16) Uani 1 1 d . . .
C42 C -0.0923(6) -0.2625(5) 0.7668(5) 0.0491(18) Uani 1 1 d . . .
C43 C 0.0096(8) -0.2502(6) 0.7692(7) 0.065(2) Uani 1 1 d . . .
H43 H 0.0309 -0.2319 0.7275 0.078 Uiso 1 1 calc R U .
C44 C 0.0833(7) -0.2636(6) 0.8305(6) 0.063(2) Uani 1 1 d . . .
C45 C -0.0553(6) -0.3015(5) 0.8956(5) 0.0493(19) Uani 1 1 d . . .
C46 C 0.0462(7) -0.2904(6) 0.8924(6) 0.055(2) Uani 1 1 d . . .
H46 H 0.0921 -0.3013 0.9336 0.066 Uiso 1 1 calc R U .
C47 C 0.1950(7) -0.2457(7) 0.8316(7) 0.074(3) Uani 1 1 d . . .
C48 C 0.2585(10) -0.2651(10) 0.9030(10) 0.101(4) Uani 1 1 d . . .
H48A H 0.3290 -0.2532 0.9022 0.152 Uiso 1 1 calc R U .
H48B H 0.2561 -0.2278 0.9599 0.152 Uiso 1 1 calc R U .
H48C H 0.2308 -0.3268 0.8927 0.152 Uiso 1 1 calc R U .
C49 C 0.2359(10) -0.1423(11) 0.8443(13) 0.124(5) Uani 1 1 d . . .
H49A H 0.1928 -0.1335 0.7972 0.186 Uiso 1 1 calc R U .
H49B H 0.2328 -0.1037 0.9003 0.186 Uiso 1 1 calc R U .
H49C H 0.3062 -0.1284 0.8430 0.186 Uiso 1 1 calc R U .
C50 C 0.2061(10) -0.3027(9) 0.7407(8) 0.091(3) Uani 1 1 d . . .
H50A H 0.1660 -0.2911 0.6942 0.137 Uiso 1 1 calc R U .
H50B H 0.2777 -0.2870 0.7431 0.137 Uiso 1 1 calc R U .
H50C H 0.1815 -0.3651 0.7289 0.137 Uiso 1 1 calc R U .
C51 C 0.0932(6) 0.3300(5) 1.0374(5) 0.0498(18) Uani 1 1 d . . .
H51A H 0.1601 0.3757 1.0685 0.060 Uiso 1 1 calc R U .
H51B H 0.0457 0.3577 1.0142 0.060 Uiso 1 1 calc R U .
C52 C -0.2980(7) -0.3720(6) 0.7946(7) 0.066(2) Uani 1 1 d . . .
C53 C -0.4836(8) -0.4316(8) 0.7877(11) 0.093(4) Uani 1 1 d . . .
C54 C -0.5154(18) -0.4491(14) 0.6986(15) 0.164(8) Uani 1 1 d . . .
H54A H -0.5175 -0.3948 0.6912 0.246 Uiso 1 1 calc R U .
H54B H -0.4676 -0.4725 0.6712 0.246 Uiso 1 1 calc R U .
H54C H -0.5833 -0.4922 0.6711 0.246 Uiso 1 1 calc R U .
C55 C -0.4750(10) -0.5016(11) 0.814(2) 0.196(13) Uani 1 1 d . . .
H55A H -0.4522 -0.4792 0.8773 0.294 Uiso 1 1 calc R U .
H55B H -0.5413 -0.5467 0.7907 0.294 Uiso 1 1 calc R U .
H55C H -0.4257 -0.5271 0.7908 0.294 Uiso 1 1 calc R U .
C56 C -0.5553(12) -0.3829(13) 0.8305(13) 0.133(6) Uani 1 1 d . . .
H56A H -0.5600 -0.3352 0.8116 0.199 Uiso 1 1 calc R U .
H56B H -0.6232 -0.4247 0.8122 0.199 Uiso 1 1 calc R U .
H56C H -0.5271 -0.3589 0.8940 0.199 Uiso 1 1 calc R U .
C61 C 0.8713(10) 0.6283(10) 0.2456(9) 0.099(4) Uani 1 1 d . . .
H61 H 0.9470 0.6502 0.2706 0.119 Uiso 1 1 calc R U .
C62 C 0.8448(10) 0.5885(9) 0.1488(9) 0.102(4) Uani 1 1 d . . .
H62 H 0.8733 0.6353 0.1299 0.122 Uiso 1 1 calc R U .
C63 C 0.8297(13) 0.5076(10) 0.6007(11) 0.109(4) Uani 1 1 d . . .
H63 H 0.8260 0.5616 0.6455 0.131 Uiso 1 1 calc R U .
C64 C 0.7276(13) 0.4477(10) 0.5661(10) 0.107(4) Uani 1 1 d . . .
H64 H 0.7106 0.4334 0.6144 0.129 Uiso 1 1 calc R U .
N1 N -0.2042(6) 0.2634(5) 0.8498(6) 0.067(2) Uani 1 1 d . . .
H1 H -0.2291 0.2358 0.8794 0.081 Uiso 1 1 calc R U .
N2 N 0.0671(7) -0.1154(6) 0.6209(6) 0.071(2) Uani 1 1 d . . .
H2 H 0.1127 -0.0975 0.6718 0.085 Uiso 1 1 calc R U .
N3 N -0.3855(5) -0.3616(5) 0.8154(8) 0.096(3) Uani 1 1 d . . .
H3A H -0.3826 -0.3084 0.8483 0.115 Uiso 1 1 calc R U .
O1 O -0.0781(4) 0.2108(4) 0.8882(4) 0.0527(14) Uani 1 1 d . U .
O2 O -0.0674(5) 0.2895(4) 0.8018(5) 0.0703(17) Uani 1 1 d . U .
O3 O -0.0315(5) -0.0915(5) 0.7063(4) 0.0679(17) Uani 1 1 d . U .
O4 O -0.0971(6) -0.1281(7) 0.5615(5) 0.099(3) Uani 1 1 d . U .
O5 O -0.2223(4) -0.2899(3) 0.8368(4) 0.0544(14) Uani 1 1 d . U .
O6 O -0.2824(5) -0.4379(5) 0.7517(5) 0.080(2) Uani 1 1 d . U .
O10 O 0.5170(7) 0.7715(9) 0.4969(4) 0.197(8) Uani 1 1 d . U .
O9 O 0.6045(4) 0.7780(7) 0.3411(4) 0.101(3) Uani 1 1 d . U .
O8 O 0.6982(6) 0.7014(4) 0.4602(5) 0.095(3) Uani 1 1 d . U .
O11 O 0.6452(7) 0.9557(6) 0.5115(6) 0.107(3) Uani 1 1 d . U .
Cl1 Cl 0.7122(3) 0.5398(3) 0.0888(3) 0.1170(13) Uani 1 1 d . U .
Cl2 Cl 0.9083(3) 0.5007(2) 0.1163(3) 0.1243(14) Uani 1 1 d . U .
Cl3 Cl 0.8251(4) 0.7193(3) 0.2742(3) 0.1367(16) Uani 1 1 d . U .
Cl4 Cl 0.8233(3) 0.5551(3) 0.2916(3) 0.1204(14) Uani 1 1 d . U .
Cl5 Cl 0.8665(9) 0.5416(4) 0.5232(5) 0.255(5) Uani 1 1 d . U .
Cl6 Cl 0.9141(4) 0.4636(4) 0.6640(4) 0.170(2) Uani 1 1 d . U .
Cl7 Cl 0.7176(4) 0.3481(3) 0.4816(3) 0.1422(17) Uani 1 1 d . U .
Cl8 Cl 0.6378(4) 0.4987(4) 0.5297(3) 0.152(2) Uani 1 1 d . U .
C65 C 0.0000 0.0000 1.0000 0.077(4) Uani 1 2 d S U P
O7 O 0.027(2) 0.0321(15) 1.0971(13) 0.269(11) Uani 1 1 d . U .
H1OO H 0.5514 0.8094 0.5501 0.060 Uiso 1 1 d . . .
H10P H 0.4582 0.7449 0.4989 0.060 Uiso 1 1 d . . .
H90 H 0.5581 0.7292 0.3023 0.050 Uiso 1 1 d . . .
H9P H 0.6529 0.7879 0.3187 0.050 Uiso 1 1 d . . .
H8O H 0.7176 0.6548 0.4550 0.050 Uiso 1 1 d . . .
H8P H 0.7545 0.7463 0.4858 0.050 Uiso 1 1 d . . .
H110 H 0.6507 1.0115 0.5258 0.050 Uiso 1 1 d . . .
H11P H 0.7069 0.9534 0.5282 0.050 Uiso 1 1 d . . .

loop_
_atom_site_aniso_label
_atom_site_aniso_U_11
_atom_site_aniso_U_22
_atom_site_aniso_U_33
_atom_site_aniso_U_23
_atom_site_aniso_U_13
_atom_site_aniso_U_12
C1 0.057(4) 0.041(4) 0.049(4) 0.031(4) 0.021(3) 0.017(4)
C2 0.047(4) 0.073(6) 0.065(5) 0.042(5) 0.030(4) 0.023(4)
C3 0.041(4) 0.085(7) 0.085(6) 0.045(6) 0.031(4) 0.016(5)
C4 0.062(6) 0.086(7) 0.114(8) 0.059(7) 0.052(6) 0.038(6)
C5 0.072(6) 0.073(6) 0.075(6) 0.035(5) 0.038(5) 0.028(5)
C6 0.078(6) 0.054(5) 0.071(5) 0.040(5) 0.042(5) 0.033(5)
C7 0.060(6) 0.105(9) 0.148(11) 0.057(8) 0.068(7) 0.042(7)
C8 0.088(9) 0.168(15) 0.164(15) 0.027(12) 0.063(10) 0.066(10)
C9 0.105(10) 0.159(15) 0.22(2) 0.111(15) 0.057(12) 0.077(11)
C10 0.069(8) 0.144(15) 0.36(3) 0.079(18) 0.098(14) 0.042(10)
C11 0.066(5) 0.050(5) 0.059(5) 0.018(4) 0.030(4) 0.032(4)
C12 0.066(5) 0.047(5) 0.052(5) 0.024(4) 0.019(4) 0.012(4)
C13 0.068(6) 0.070(6) 0.106(8) 0.049(6) 0.003(5) 0.033(5)
C14 0.078(7) 0.120(10) 0.089(8) 0.047(8) -0.010(6) 0.020(7)
C15 0.080(7) 0.107(9) 0.139(11) 0.059(9) 0.030(7) 0.043(7)
C16 0.078(6) 0.054(6) 0.133(9) 0.047(6) -0.003(6) 0.032(5)
C21 0.046(4) 0.050(4) 0.036(4) 0.015(3) 0.009(3) 0.017(4)
C22 0.046(4) 0.068(6) 0.055(5) 0.020(4) 0.007(4) 0.016(4)
C23 0.056(5) 0.079(7) 0.066(6) 0.010(5) 0.010(4) 0.035(5)
C24 0.061(6) 0.069(6) 0.081(7) 0.025(5) 0.019(5) 0.018(5)
C25 0.053(5) 0.071(6) 0.063(5) 0.017(5) 0.015(4) 0.016(5)
C26 0.069(6) 0.103(8) 0.050(5) 0.031(5) 0.015(4) 0.052(6)
C27 0.068(7) 0.113(9) 0.122(10) 0.046(8) 0.040(7) 0.050(7)
C28 0.116(12) 0.26(2) 0.141(15) 0.053(16) 0.094(12) 0.085(15)
C29 0.114(11) 0.137(14) 0.157(15) 0.010(12) 0.057(11) 0.047(11)
C30 0.130(14) 0.152(17) 0.30(3) 0.026(18) 0.153(19) 0.011(13)
C31 0.067(5) 0.063(5) 0.074(6) 0.044(5) 0.027(4) 0.032(5)
C32 0.081(7) 0.072(6) 0.056(6) 0.022(5) 0.023(5) 0.023(5)
C33 0.093(8) 0.142(12) 0.078(7) 0.042(8) 0.062(6) 0.052(8)
C34 0.178(16) 0.28(3) 0.153(14) 0.168(18) 0.121(14) 0.137(18)
C35 0.119(10) 0.081(8) 0.085(8) 0.004(6) 0.036(7) 0.041(7)
C36 0.076(7) 0.124(10) 0.115(9) 0.057(8) 0.045(7) 0.039(7)
C41 0.039(4) 0.024(3) 0.046(4) 0.005(3) 0.011(3) 0.005(3)
C42 0.055(5) 0.041(4) 0.053(4) 0.020(4) 0.017(4) 0.017(4)
C43 0.096(7) 0.049(5) 0.082(6) 0.041(5) 0.053(5) 0.036(5)
C44 0.066(5) 0.071(6) 0.070(5) 0.033(5) 0.031(4) 0.038(5)
C45 0.059(5) 0.032(4) 0.051(4) 0.013(3) 0.010(3) 0.015(4)
C46 0.055(5) 0.053(5) 0.055(5) 0.017(4) 0.017(4) 0.020(4)
C47 0.059(5) 0.079(7) 0.094(7) 0.037(6) 0.035(5) 0.024(5)
C48 0.095(8) 0.118(10) 0.125(10) 0.059(9) 0.068(8) 0.048(8)
C49 0.063(7) 0.133(12) 0.177(15) 0.055(11) 0.058(8) 0.023(8)
C50 0.100(8) 0.110(9) 0.085(7) 0.038(7) 0.048(6) 0.057(8)
C51 0.041(4) 0.051(5) 0.057(5) 0.023(4) 0.011(3) 0.016(4)
C52 0.061(5) 0.035(5) 0.094(7) 0.026(5) 0.011(5) 0.012(4)
C53 0.049(5) 0.075(7) 0.139(12) 0.048(8) 0.004(6) 0.006(5)
C54 0.175(18) 0.136(15) 0.147(17) 0.034(13) 0.083(15) -0.017(13)
C55 0.064(8) 0.108(11) 0.47(4) 0.148(18) 0.102(14) 0.050(8)
C56 0.093(9) 0.173(16) 0.179(16) 0.107(14) 0.063(10) 0.052(11)
C61 0.085(7) 0.116(10) 0.099(9) 0.058(8) 0.032(7) 0.012(7)
C62 0.107(9) 0.081(8) 0.104(9) 0.051(7) 0.022(7) -0.010(7)
C63 0.125(11) 0.088(9) 0.129(11) 0.041(8) 0.060(9) 0.042(9)
C64 0.123(11) 0.092(9) 0.094(9) 0.021(7) 0.035(8) 0.033(9)
N1 0.052(4) 0.069(5) 0.092(6) 0.046(4) 0.013(4) 0.026(4)
N2 0.079(5) 0.079(5) 0.072(5) 0.030(4) 0.045(4) 0.037(5)
N3 0.037(4) 0.047(4) 0.180(10) 0.029(5) 0.015(5) 0.011(4)
O1 0.055(3) 0.058(3) 0.055(3) 0.027(3) 0.022(2) 0.026(3)
O2 0.068(4) 0.067(4) 0.086(4) 0.049(4) 0.024(3) 0.010(3)
O3 0.066(4) 0.084(4) 0.064(4) 0.032(3) 0.020(3) 0.040(3)
O4 0.067(4) 0.167(8) 0.063(4) 0.036(5) 0.020(4) 0.052(5)
O5 0.047(3) 0.043(3) 0.071(3) 0.021(3) 0.014(3) 0.018(3)
O6 0.056(4) 0.060(4) 0.097(5) 0.014(4) 0.004(3) 0.012(3)
O10 0.113(6) 0.287(14) 0.031(3) 0.010(5) 0.014(4) -0.156(8)
O9 0.033(3) 0.232(10) 0.038(3) 0.055(5) 0.012(2) 0.035(4)
O8 0.117(6) 0.051(4) 0.061(4) 0.008(3) -0.031(4) -0.004(4)
O11 0.118(6) 0.138(7) 0.115(6) 0.099(6) 0.033(5) 0.060(6)
Cl1 0.087(2) 0.145(3) 0.115(3) 0.065(2) 0.0130(18) 0.024(2)
Cl2 0.097(2) 0.084(2) 0.148(3) 0.015(2) 0.022(2) 0.0092(18)
Cl3 0.183(4) 0.142(3) 0.122(3) 0.065(3) 0.068(3) 0.082(3)
Cl4 0.096(2) 0.145(3) 0.121(3) 0.084(3) 0.0243(19) -0.002(2)
Cl5 0.408(13) 0.132(4) 0.208(7) 0.037(4) 0.204(8) -0.007(6)
Cl6 0.138(4) 0.180(5) 0.157(4) 0.023(3) 0.001(3) 0.100(4)
Cl7 0.133(3) 0.081(2) 0.152(4) -0.016(2) 0.045(3) 0.016(2)
Cl8 0.165(4) 0.186(5) 0.109(3) 0.052(3) 0.016(3) 0.099(4)
C65 0.123(12) 0.028(6) 0.052(7) 0.008(5) 0.022(7) -0.010(7)
O7 0.31(3) 0.22(2) 0.159(14) -0.035(13) 0.116(16) 0.009(17)

loop_
_atom_type_symbol
_atom_type_description
_atom_type_scat_dispersion_real
_atom_type_scat_dispersion_imag
_atom_type_scat_source
C C 0.0033 0.0016 'International Tables Vol C Tables 4.2.6.8 and 6.1.1.4'
H H 0.0000 0.0000 'International Tables Vol C Tables 4.2.6.8 and 6.1.1.4'
N N 0.0061 0.0033 'International Tables Vol C Tables 4.2.6.8 and 6.1.1.4'
O O 0.0106 0.0060 'International Tables Vol C Tables 4.2.6.8 and 6.1.1.4'
Cl Cl 0.1484 0.1585 'International Tables Vol C Tables 4.2.6.8 and 6.1.1.4'

loop_
_geom_angle_atom_site_label_1
_geom_angle_atom_site_label_2
_geom_angle_atom_site_label_3
_geom_angle
_geom_angle_site_symmetry_1
_geom_angle_site_symmetry_3
O1 C1 C2 121.1(7) . .
O1 C1 C6 120.8(7) . .
C2 C1 C6 118.1(7) . .
C3 C2 C1 121.2(8) . .
C3 C2 C51 120.9(8) . .
C1 C2 C51 117.9(6) . .
C2 C3 C4 120.9(9) . .
C2 C3 H3 119.5 . .
C4 C3 H3 119.5 . .
C5 C4 C3 117.7(8) . .
C5 C4 C7 120.9(10) . .
C3 C4 C7 121.3(11) . .
C6 C5 C4 122.4(9) . .
C6 C5 H5 118.8 . .
C4 C5 H5 118.8 . .
C5 C6 C1 119.6(9) . .
C5 C6 C11 121.3(8) . .
C1 C6 C11 119.0(7) . .
C8 C7 C4 113.7(12) . .
C8 C7 C9 115.9(13) . .
C4 C7 C9 104.6(10) . .
C8 C7 C10 112.4(14) . .
C4 C7 C10 108.3(10) . .
C9 C7 C10 100.8(15) . .
C7 C8 H8A 109.5 . .
C7 C8 H8B 109.5 . .
H8A C8 H8B 109.5 . .
C7 C8 H8C 109.5 . .
H8A C8 H8C 109.5 . .
H8B C8 H8C 109.5 . .
C7 C9 H9A 109.5 . .
C7 C9 H9B 109.5 . .
H9A C9 H9B 109.5 . .
C7 C9 H9C 109.5 . .
H9A C9 H9C 109.5 . .
H9B C9 H9C 109.5 . .
C7 C10 H10A 109.5 . .
C7 C10 H10B 109.5 . .
H10A C10 H10B 109.5 . .
C7 C10 H10C 109.5 . .
H10A C10 H10C 109.5 . .
H10B C10 H10C 109.5 . .
C6 C11 C22 120.4(7) . .
C6 C11 H11A 107.2 . .
C22 C11 H11A 107.2 . .
C6 C11 H11B 107.2 . .
C22 C11 H11B 107.2 . .
H11A C11 H11B 106.9 . .
O2 C12 N1 131.1(8) . .
O2 C12 O1 120.2(8) . .
N1 C12 O1 108.8(7) . .
N1 C13 C16 111.5(8) . .
N1 C13 C14 108.7(9) . .
C16 C13 C14 110.1(10) . .
N1 C13 C15 105.0(9) . .
C16 C13 C15 113.6(10) . .
C14 C13 C15 107.7(10) . .
C13 C14 H14A 109.5 . .
C13 C14 H14B 109.5 . .
H14A C14 H14B 109.5 . .
C13 C14 H14C 109.5 . .
H14A C14 H14C 109.5 . .
H14B C14 H14C 109.5 . .
C13 C15 H15A 109.5 . .
C13 C15 H15B 109.5 . .
H15A C15 H15B 109.5 . .
C13 C15 H15C 109.5 . .
H15A C15 H15C 109.5 . .
H15B C15 H15C 109.5 . .
C13 C16 H16A 109.5 . .
C13 C16 H16B 109.5 . .
H16A C16 H16B 109.5 . .
C13 C16 H16C 109.5 . .
H16A C16 H16C 109.5 . .
H16B C16 H16C 109.5 . .
O3 C21 C22 122.7(7) . .
O3 C21 C26 118.7(7) . .
C22 C21 C26 118.6(7) . .
C23 C22 C21 120.7(9) . .
C23 C22 C11 121.8(8) . .
C21 C22 C11 117.5(7) . .
C24 C23 C22 123.3(9) . .
C24 C23 H23 118.3 . .
C22 C23 H23 118.3 . .
C23 C24 C25 117.9(9) . .
C23 C24 C27 124.2(9) . .
C25 C24 C27 117.9(10) . .
C26 C25 C24 122.1(10) . .
C26 C25 H25 119.0 . .
C24 C25 H25 119.0 . .
C25 C26 C31 124.4(10) . .
C25 C26 C21 117.4(9) . .
C31 C26 C21 118.2(8) . .
C28 C27 C30 116.3(16) . .
C28 C27 C24 107.9(10) . .
C30 C27 C24 116.3(11) . .
C28 C27 C29 106.8(13) . .
C30 C27 C29 100.9(15) . .
C24 C27 C29 107.6(11) . .
C27 C28 H28A 109.5 . .
C27 C28 H28B 109.5 . .
H28A C28 H28B 109.5 . .
C27 C28 H28C 109.5 . .
H28A C28 H28C 109.5 . .
H28B C28 H28C 109.5 . .
C27 C29 H29A 109.5 . .
C27 C29 H29B 109.5 . .
H29A C29 H29B 109.5 . .
C27 C29 H29C 109.5 . .
H29A C29 H29C 109.5 . .
H29B C29 H29C 109.5 . .
C27 C30 H30A 109.5 . .
C27 C30 H30B 109.5 . .
H30A C30 H30B 109.5 . .
C27 C30 H30C 109.5 . .
H30A C30 H30C 109.5 . .
H30B C30 H30C 109.5 . .
C26 C31 C42 121.3(8) . .
C26 C31 H31A 107.0 . .
C42 C31 H31A 107.0 . .
C26 C31 H31B 107.0 . .
C42 C31 H31B 107.0 . .
H31A C31 H31B 106.7 . .
O4 C32 N2 130.0(10) . .
O4 C32 O3 119.9(9) . .
N2 C32 O3 110.1(8) . .
N2 C33 C34 111.5(12) . .
N2 C33 C35 109.2(11) . .
C34 C33 C35 114.6(14) . .
N2 C33 C36 105.1(10) . .
C34 C33 C36 109.0(12) . .
C35 C33 C36 107.0(10) . .
C33 C34 H34A 109.5 . .
C33 C34 H34B 109.5 . .
H34A C34 H34B 109.5 . .
C33 C34 H34C 109.5 . .
H34A C34 H34C 109.5 . .
H34B C34 H34C 109.5 . .
C33 C35 H35A 109.5 . .
C33 C35 H35B 109.5 . .
H35A C35 H35B 109.5 . .
C33 C35 H35C 109.5 . .
H35A C35 H35C 109.5 . .
H35B C35 H35C 109.5 . .
C33 C36 H36A 109.5 . .
C33 C36 H36B 109.5 . .
H36A C36 H36B 109.5 . .
C33 C36 H36C 109.5 . .
H36A C36 H36C 109.5 . .
H36B C36 H36C 109.5 . .
O5 C41 C42 122.5(6) . .
O5 C41 C45 118.2(7) . .
C42 C41 C45 119.0(7) . .
C43 C42 C41 120.1(7) . .
C43 C42 C31 121.9(7) . .
C41 C42 C31 118.0(7) . .
C42 C43 C44 124.0(8) . .
C42 C43 H43 118.0 . .
C44 C43 H43 118.0 . .
C43 C44 C46 115.2(8) . .
C43 C44 C47 121.3(8) . .
C46 C44 C47 123.4(8) . .
C46 C45 C41 117.8(7) . .
C46 C45 C51 123.0(7) . 2_557
C41 C45 C51 119.2(7) . 2_557
C45 C46 C44 123.9(7) . .
C45 C46 H46 118.1 . .
C44 C46 H46 118.1 . .
C48 C47 C44 111.3(9) . .
C48 C47 C50 108.4(9) . .
C44 C47 C50 112.1(9) . .
C48 C47 C49 112.9(11) . .
C44 C47 C49 106.4(8) . .
C50 C47 C49 105.7(10) . .
C47 C48 H48A 109.5 . .
C47 C48 H48B 109.5 . .
H48A C48 H48B 109.5 . .
C47 C48 H48C 109.5 . .
H48A C48 H48C 109.5 . .
H48B C48 H48C 109.5 . .
C47 C49 H49A 109.5 . .
C47 C49 H49B 109.5 . .
H49A C49 H49B 109.5 . .
C47 C49 H49C 109.5 . .
H49A C49 H49C 109.5 . .
H49B C49 H49C 109.5 . .
C47 C50 H50A 109.5 . .
C47 C50 H50B 109.5 . .
H50A C50 H50B 109.5 . .
C47 C50 H50C 109.5 . .
H50A C50 H50C 109.5 . .
H50B C50 H50C 109.5 . .
C45 C51 C2 117.2(6) 2_557 .
C45 C51 H51A 108.0 2_557 .
C2 C51 H51A 108.0 . .
C45 C51 H51B 108.0 2_557 .
C2 C51 H51B 108.0 . .
H51A C51 H51B 107.3 . .
O6 C52 N3 129.4(9) . .
O6 C52 O5 122.7(9) . .
N3 C52 O5 107.9(8) . .
C55 C53 C54 119.1(19) . .
C55 C53 N3 113.7(10) . .
C54 C53 N3 99.6(13) . .
C55 C53 C56 111.1(15) . .
C54 C53 C56 107.1(14) . .
N3 C53 C56 104.8(11) . .
C53 C54 H54A 109.5 . .
C53 C54 H54B 109.5 . .
H54A C54 H54B 109.5 . .
C53 C54 H54C 109.5 . .
H54A C54 H54C 109.5 . .
H54B C54 H54C 109.5 . .
C53 C55 H55A 109.5 . .
C53 C55 H55B 109.5 . .
H55A C55 H55B 109.5 . .
C53 C55 H55C 109.5 . .
H55A C55 H55C 109.5 . .
H55B C55 H55C 109.5 . .
C53 C56 H56A 109.5 . .
C53 C56 H56B 109.5 . .
H56A C56 H56B 109.5 . .
C53 C56 H56C 109.5 . .
H56A C56 H56C 109.5 . .
H56B C56 H56C 109.5 . .
C62 C61 Cl3 107.7(10) . .
C62 C61 Cl4 114.5(10) . .
Cl3 C61 Cl4 110.1(8) . .
C62 C61 H61 108.1 . .
Cl3 C61 H61 108.1 . .
Cl4 C61 H61 108.1 . .
C61 C62 Cl1 116.6(10) . .
C61 C62 Cl2 109.1(10) . .
Cl1 C62 Cl2 107.4(7) . .
C61 C62 H62 107.9 . .
Cl1 C62 H62 107.9 . .
Cl2 C62 H62 107.9 . .
C64 C63 Cl5 112.0(13) . .
C64 C63 Cl6 108.7(10) . .
Cl5 C63 Cl6 120.2(10) . .
C64 C63 H63 104.9 . .
Cl5 C63 H63 104.9 . .
Cl6 C63 H63 104.9 . .
C63 C64 Cl7 111.7(11) . .
C63 C64 Cl8 110.7(11) . .
Cl7 C64 Cl8 111.2(8) . .
C63 C64 H64 107.7 . .
Cl7 C64 H64 107.7 . .
Cl8 C64 H64 107.7 . .
C12 N1 C13 124.6(9) . .
C12 N1 H1 117.7 . .
C13 N1 H1 117.7 . .
C32 N2 C33 125.9(10) . .
C32 N2 H2 117.0 . .
C33 N2 H2 117.0 . .
C52 N3 C53 126.6(9) . .
C52 N3 H3A 116.7 . .
C53 N3 H3A 116.7 . .
C1 O1 C12 117.0(6) . .
C21 O3 C32 117.7(7) . .
C41 O5 C52 117.3(6) . .
H1OO O10 H10P 106.5 . .
H90 O9 H9P 106.5 . .
H8O O8 H8P 105.5 . .
H110 O11 H11P 106.2 . .
O7 C65 O7 179.999(11) 2_557 .

loop_
_geom_bond_atom_site_label_1
_geom_bond_atom_site_label_2
_geom_bond_distance
_geom_bond_site_symmetry_2
C1 O1 1.322(9) .
C1 C2 1.422(12) .
C1 C6 1.445(12) .
C2 C3 1.375(11) .
C2 C51 1.528(12) .
C3 C4 1.420(15) .
C3 H3 0.9300 .
C4 C5 1.421(16) .
C4 C7 1.515(13) .
C5 C6 1.365(13) .
C5 H5 0.9300 .
C6 C11 1.499(13) .
C7 C8 1.52(2) .
C7 C9 1.55(2) .
C7 C10 1.60(2) .
C8 H8A 0.9600 .
C8 H8B 0.9600 .
C8 H8C 0.9600 .
C9 H9A 0.9600 .
C9 H9B 0.9600 .
C9 H9C 0.9600 .
C10 H10A 0.9600 .
C10 H10B 0.9600 .
C10 H10C 0.9600 .
C11 C22 1.586(13) .
C11 H11A 0.9700 .
C11 H11B 0.9700 .
C12 O2 1.188(10) .
C12 N1 1.264(11) .
C12 O1 1.430(9) .
C13 N1 1.485(11) .
C13 C16 1.498(15) .
C13 C14 1.515(18) .
C13 C15 1.544(18) .
C14 H14A 0.9600 .
C14 H14B 0.9600 .
C14 H14C 0.9600 .
C15 H15A 0.9600 .
C15 H15B 0.9600 .
C15 H15C 0.9600 .
C16 H16A 0.9600 .
C16 H16B 0.9600 .
C16 H16C 0.9600 .
C21 O3 1.353(10) .
C21 C22 1.375(12) .
C21 C26 1.485(14) .
C22 C23 1.380(13) .
C23 C24 1.350(15) .
C23 H23 0.9300 .
C24 C25 1.429(14) .
C24 C27 1.550(15) .
C25 C26 1.379(13) .
C25 H25 0.9300 .
C26 C31 1.475(13) .
C27 C28 1.52(2) .
C27 C30 1.51(2) .
C27 C29 1.79(2) .
C28 H28A 0.9600 .
C28 H28B 0.9600 .
C28 H28C 0.9600 .
C29 H29A 0.9600 .
C29 H29B 0.9600 .
C29 H29C 0.9600 .
C30 H30A 0.9600 .
C30 H30B 0.9600 .
C30 H30C 0.9600 .
C31 C42 1.552(11) .
C31 H31A 0.9700 .
C31 H31B 0.9700 .
C32 O4 1.175(11) .
C32 N2 1.271(13) .
C32 O3 1.392(12) .
C33 N2 1.446(13) .
C33 C34 1.45(2) .
C33 C35 1.557(19) .
C33 C36 1.576(17) .
C34 H34A 0.9600 .
C34 H34B 0.9600 .
C34 H34C 0.9600 .
C35 H35A 0.9600 .
C35 H35B 0.9600 .
C35 H35C 0.9600 .
C36 H36A 0.9600 .
C36 H36B 0.9600 .
C36 H36C 0.9600 .
C41 O5 1.341(9) .
C41 C42 1.395(11) .
C41 C45 1.447(10) .
C42 C43 1.374(13) .
C43 C44 1.402(13) .
C43 H43 0.9300 .
C44 C46 1.412(13) .
C44 C47 1.510(13) .
C45 C46 1.394(12) .
C45 C51 1.510(12) 2_557
C46 H46 0.9300 .
C47 C48 1.502(17) .
C47 C50 1.564(16) .
C47 C49 1.623(19) .
C48 H48A 0.9600 .
C48 H48B 0.9600 .
C48 H48C 0.9600 .
C49 H49A 0.9600 .
C49 H49B 0.9600 .
C49 H49C 0.9600 .
C50 H50A 0.9600 .
C50 H50B 0.9600 .
C50 H50C 0.9600 .
C51 C45 1.510(12) 2_557
C51 H51A 0.9700 .
C51 H51B 0.9700 .
C52 O6 1.187(11) .
C52 N3 1.361(14) .
C52 O5 1.379(10) .
C53 C55 1.40(2) .
C53 C54 1.38(2) .
C53 N3 1.457(13) .
C53 C56 1.55(2) .
C54 H54A 0.9600 .
C54 H54B 0.9600 .
C54 H54C 0.9600 .
C55 H55A 0.9600 .
C55 H55B 0.9600 .
C55 H55C 0.9600 .
C56 H56A 0.9600 .
C56 H56B 0.9600 .
C56 H56C 0.9600 .
C61 C62 1.462(19) .
C61 Cl3 1.732(15) .
C61 Cl4 1.745(13) .
C61 H61 0.9800 .
C62 Cl1 1.757(13) .
C62 Cl2 1.852(16) .
C62 H62 0.9800 .
C63 C64 1.41(2) .
C63 Cl5 1.714(17) .
C63 Cl6 1.845(16) .
C63 H63 0.9800 .
C64 Cl7 1.740(14) .
C64 Cl8 1.768(15) .
C64 H64 0.9800 .
N1 H1 0.8600 .
N2 H2 0.8600 .
N3 H3A 0.8600 .
O10 H1OO 0.8585 .
O10 H10P 0.8547 .
O9 H90 0.8624 .
O9 H9P 0.8509 .
O8 H8O 0.8596 .
O8 H8P 0.8654 .
O11 H110 0.8612 .
O11 H11P 0.8557 .
C65 O7 1.47(2) 2_557
C65 O7 1.47(2) .
